data_4084773
loop_
_publ_author_name
'Garc\'ia-Rodr\'iguez, Ra\'ul'
'Simmonds, Hayley R.'
'Wright, Dominic S.'

_publ_section_title
;
 Formation of a Heterometallic AlIII/SmIIIComplex Involving a Novel
 [EtAl(2-py)2O]2--Ligand (2-py = 2-Pyridyl)
;
_journal_issue 24
_journal_name_full Organometallics
_journal_page_first 7113
_journal_paper_doi 10.1021/om5009132
_journal_volume 33
_journal_year 2014
_chemical_formula_moiety 'C24 H24 I2 Li2 N4'
_chemical_formula_sum 'C24 H24 I2 Li2 N4'
_chemical_formula_weight 636.15
_chemical_name_systematic
; 
 ? 
;
_space_group_IT_number 14
_symmetry_cell_setting monoclinic
_symmetry_space_group_name_Hall '-P 2yn'
_symmetry_space_group_name_H-M 'P 1 21/n 1'
_atom_sites_solution_hydrogens geom
_atom_sites_solution_primary direct
_atom_sites_solution_secondary difmap
_audit_creation_method SHELXL-97
_cell_angle_alpha 90.00
_cell_angle_beta 104.174(2)
_cell_angle_gamma 90.00
_cell_formula_units_Z 2
_cell_length_a 9.9616(3)
_cell_length_b 10.9075(3)
_cell_length_c 12.0553(4)
_cell_measurement_reflns_used 8511
_cell_measurement_temperature 180(2)
_cell_measurement_theta_max 30.03
_cell_measurement_theta_min 1.00
_cell_volume 1270.01(7)
_computing_cell_refinement 'HKL Scalepack (Otwinowski & Minor 1997)'
_computing_data_collection 'Collect (Nonius B.V. 1998)'
_computing_data_reduction
;
 HKL Denzo and Scalepack (Otwinowski & Minor 1997)
;
_computing_publication_material 'SHELXL-97 (Sheldrick 1997)'
_computing_structure_refinement 'SHELXL-97 (Sheldrick 1997)'
_computing_structure_solution 'SIR-92 (Altomare et al. 1994)'
_diffrn_ambient_temperature 180(2)
_diffrn_measured_fraction_theta_full 0.968
_diffrn_measured_fraction_theta_max 0.968
_diffrn_measurement_device_type 'Nonius Kappa CCD'
_diffrn_measurement_method 'Thin slice \w and \f scans'
_diffrn_radiation_source 'fine-focus sealed tube'
_diffrn_radiation_type MoK\a
_diffrn_radiation_wavelength 0.71073
_diffrn_reflns_av_R_equivalents 0.0286
_diffrn_reflns_av_sigmaI/netI 0.0311
_diffrn_reflns_limit_h_max 13
_diffrn_reflns_limit_h_min -13
_diffrn_reflns_limit_k_max 15
_diffrn_reflns_limit_k_min -13
_diffrn_reflns_limit_l_max 16
_diffrn_reflns_limit_l_min -16
_diffrn_reflns_number 8310
_diffrn_reflns_theta_full 29.96
_diffrn_reflns_theta_max 29.96
_diffrn_reflns_theta_min 3.57
_exptl_absorpt_coefficient_mu 2.494
_exptl_absorpt_correction_T_max 0.752
_exptl_absorpt_correction_T_min 0.677
_exptl_absorpt_correction_type multi-scan
_exptl_absorpt_process_details
;
multi-scan from symmetry-related measurements 
 Sortav (Blessing 1995)
;
_exptl_crystal_colour colourless
_exptl_crystal_density_diffrn 1.664
_exptl_crystal_density_method 'not measured'
_exptl_crystal_description block
_exptl_crystal_F_000 616
_exptl_crystal_size_max 0.21
_exptl_crystal_size_mid 0.18
_exptl_crystal_size_min 0.12
_refine_diff_density_max 0.828
_refine_diff_density_min -0.596
_refine_diff_density_rms 0.075
_refine_ls_extinction_method none
_refine_ls_goodness_of_fit_ref 1.096
_refine_ls_hydrogen_treatment constr
_refine_ls_matrix_type full
_refine_ls_number_parameters 147
_refine_ls_number_reflns 3566
_refine_ls_number_restraints 0
_refine_ls_restrained_S_all 1.096
_refine_ls_R_factor_all 0.0325
_refine_ls_R_factor_gt 0.0255
_refine_ls_shift/su_max 0.003
_refine_ls_shift/su_mean 0.000
_refine_ls_structure_factor_coef Fsqd
_refine_ls_weighting_details 'calc w=1/[\s^2^(Fo^2^)+(0.0060P)^2^+0.9581P] where P=(Fo^2^+2Fc^2^)/3'
_refine_ls_weighting_scheme calc
_refine_ls_wR_factor_gt 0.0541
_refine_ls_wR_factor_ref 0.0579
_reflns_number_gt 3121
_reflns_number_total 3566
_reflns_threshold_expression >2sigma(I)
_cod_data_source_file om5009132_si_002.cif
_cod_data_source_block dw1466
_cod_depositor_comments 'Adding full bibliography for 4084770--4084773.cif.'
_cod_original_sg_symbol_H-M P2(1)/n
_cod_database_code 4084773

loop_
_symmetry_equiv_pos_as_xyz
'x, y, z'
'-x+1/2, y+1/2, -z+1/2'
'-x, -y, -z'
'x-1/2, -y-1/2, z-1/2'

loop_
_atom_site_label
_atom_site_type_symbol
_atom_site_fract_x
_atom_site_fract_y
_atom_site_fract_z
_atom_site_U_iso_or_equiv
_atom_site_adp_type
_atom_site_occupancy
_atom_site_symmetry_multiplicity
_atom_site_calc_flag
_atom_site_refinement_flags
I1 I 1.116949(14) 0.969092(15) 0.175745(12) 0.03890(6) Uani 1 1 d .
Li1 Li 0.8475(4) 0.9668(3) 0.0371(3) 0.0347(8) Uani 1 1 d .
N1 N 0.70550(17) 1.05667(18) 0.10216(15) 0.0330(4) Uani 1 1 d .
N2 N 0.73197(18) 0.81947(18) 0.05668(16) 0.0344(4) Uani 1 1 d .
C11 C 0.6134(2) 0.9802(2) 0.13193(19) 0.0360(5) Uani 1 1 d .
C12 C 0.5107(2) 1.0253(3) 0.1816(2) 0.0487(7) Uani 1 1 d .
H12 H 0.4457 0.9709 0.2014 0.058 Uiso 1 1 calc R
C13 C 0.5042(3) 1.1494(3) 0.2019(2) 0.0536(7) Uani 1 1 d .
H13 H 0.4357 1.1810 0.2368 0.064 Uiso 1 1 calc R
C14 C 0.5976(3) 1.2265(3) 0.17132(19) 0.0475(6) Uani 1 1 d .
H14 H 0.5942 1.3123 0.1842 0.057 Uiso 1 1 calc R
C15 C 0.6976(2) 1.1774(2) 0.12101(19) 0.0380(5) Uani 1 1 d .
C16 C 0.8003(3) 1.2566(2) 0.0833(2) 0.0476(6) Uani 1 1 d .
H16A H 0.8930 1.2212 0.1099 0.071 Uiso 1 1 calc R
H16B H 0.7991 1.3390 0.1156 0.071 Uiso 1 1 calc R
H16C H 0.7761 1.2618 -0.0004 0.071 Uiso 1 1 calc R
C21 C 0.6273(2) 0.8484(2) 0.10606(18) 0.0370(5) Uani 1 1 d .
C22 C 0.5406(3) 0.7592(3) 0.1321(2) 0.0502(7) Uani 1 1 d .
H22 H 0.4680 0.7807 0.1669 0.060 Uiso 1 1 calc R
C23 C 0.5619(3) 0.6385(3) 0.1064(2) 0.0580(8) Uani 1 1 d .
H23 H 0.5046 0.5757 0.1243 0.070 Uiso 1 1 calc R
C24 C 0.6659(3) 0.6097(3) 0.0549(2) 0.0537(7) Uani 1 1 d .
H24 H 0.6805 0.5270 0.0360 0.064 Uiso 1 1 calc R
C25 C 0.7502(2) 0.7025(2) 0.0307(2) 0.0418(5) Uani 1 1 d .
C26 C 0.8668(3) 0.6768(3) -0.0235(3) 0.0542(7) Uani 1 1 d .
H26A H 0.8516 0.7209 -0.0963 0.081 Uiso 1 1 calc R
H26B H 0.8714 0.5885 -0.0374 0.081 Uiso 1 1 calc R
H26C H 0.9540 0.7040 0.0276 0.081 Uiso 1 1 calc R

loop_
_atom_site_aniso_label
_atom_site_aniso_U_11
_atom_site_aniso_U_22
_atom_site_aniso_U_33
_atom_site_aniso_U_23
_atom_site_aniso_U_13
_atom_site_aniso_U_12
I1 0.02904(8) 0.05383(11) 0.03401(9) 0.00587(6) 0.00805(6) -0.00072(6)
Li1 0.0306(17) 0.038(2) 0.038(2) 0.0005(16) 0.0123(15) -0.0007(15)
N1 0.0250(8) 0.0445(10) 0.0280(9) -0.0016(8) 0.0038(7) 0.0037(8)
N2 0.0289(8) 0.0403(10) 0.0313(9) 0.0009(8) 0.0022(7) -0.0041(8)
C11 0.0216(9) 0.0594(15) 0.0253(10) 0.0017(10) 0.0025(7) 0.0012(9)
C12 0.0279(10) 0.082(2) 0.0362(12) -0.0015(13) 0.0085(9) 0.0025(12)
C13 0.0361(12) 0.088(2) 0.0363(13) -0.0075(14) 0.0081(10) 0.0199(14)
C14 0.0429(13) 0.0615(17) 0.0330(12) -0.0087(11) -0.0003(10) 0.0208(12)
C15 0.0336(10) 0.0468(13) 0.0300(10) -0.0043(10) 0.0009(8) 0.0071(10)
C16 0.0500(14) 0.0398(13) 0.0511(15) -0.0054(11) 0.0087(12) 0.0032(11)
C21 0.0279(10) 0.0545(14) 0.0260(10) 0.0016(10) 0.0019(8) -0.0087(10)
C22 0.0407(12) 0.0744(19) 0.0342(12) 0.0039(12) 0.0068(10) -0.0198(13)
C23 0.0591(16) 0.0669(19) 0.0434(14) 0.0106(13) 0.0038(12) -0.0312(15)
C24 0.0587(16) 0.0412(14) 0.0520(15) 0.0061(12) -0.0043(13) -0.0133(12)
C25 0.0395(12) 0.0395(12) 0.0410(13) 0.0010(10) -0.0007(10) -0.0030(10)
C26 0.0499(14) 0.0439(14) 0.0668(18) -0.0117(13) 0.0106(13) 0.0043(12)

loop_
_atom_type_symbol
_atom_type_description
_atom_type_scat_dispersion_real
_atom_type_scat_dispersion_imag
_atom_type_scat_source
C C 0.0033 0.0016 'International Tables Vol C Tables 4.2.6.8 and 6.1.1.4'
H H 0.0000 0.0000 'International Tables Vol C Tables 4.2.6.8 and 6.1.1.4'
Li Li -0.0003 0.0001 'International Tables Vol C Tables 4.2.6.8 and 6.1.1.4'
N N 0.0061 0.0033 'International Tables Vol C Tables 4.2.6.8 and 6.1.1.4'
I I -0.4742 1.8119 'International Tables Vol C Tables 4.2.6.8 and 6.1.1.4'

loop_
_geom_angle_atom_site_label_1
_geom_angle_atom_site_label_2
_geom_angle_atom_site_label_3
_geom_angle
_geom_angle_site_symmetry_1
_geom_angle_site_symmetry_3
Li1 I1 Li1 76.70(12) 3_775 .
N2 Li1 N1 82.46(16) . .
N2 Li1 I1 120.97(18) . 3_775
N1 Li1 I1 119.75(17) . 3_775
N2 Li1 I1 115.34(17) . .
N1 Li1 I1 115.04(17) . .
I1 Li1 I1 103.30(12) 3_775 .
N2 Li1 Li1 139.4(2) . 3_775
N1 Li1 Li1 137.8(2) . 3_775
I1 Li1 Li1 52.02(10) 3_775 3_775
I1 Li1 Li1 51.29(10) . 3_775
C15 N1 C11 119.3(2) . .
C15 N1 Li1 127.94(19) . .
C11 N1 Li1 112.76(19) . .
C25 N2 C21 119.2(2) . .
C25 N2 Li1 128.1(2) . .
C21 N2 Li1 112.71(19) . .
N1 C11 C12 120.9(2) . .
N1 C11 C21 115.95(19) . .
C12 C11 C21 123.2(2) . .
C13 C12 C11 119.5(3) . .
C14 C13 C12 119.4(2) . .
C13 C14 C15 119.1(3) . .
N1 C15 C14 121.9(2) . .
N1 C15 C16 116.3(2) . .
C14 C15 C16 121.8(2) . .
N2 C21 C22 121.6(3) . .
N2 C21 C11 116.0(2) . .
C22 C21 C11 122.4(2) . .
C23 C22 C21 118.6(3) . .
C24 C23 C22 119.7(3) . .
C23 C24 C25 119.4(3) . .
N2 C25 C24 121.4(3) . .
N2 C25 C26 116.6(2) . .
C24 C25 C26 122.0(2) . .

loop_
_geom_bond_atom_site_label_1
_geom_bond_atom_site_label_2
_geom_bond_distance
_geom_bond_site_symmetry_2
I1 Li1 2.765(4) 3_775
I1 Li1 2.793(4) .
Li1 N2 2.023(4) .
Li1 N1 2.029(4) .
Li1 I1 2.765(4) 3_775
Li1 Li1 3.449(7) 3_775
N1 C15 1.342(3) .
N1 C11 1.352(3) .
N2 C25 1.337(3) .
N2 C21 1.358(3) .
C11 C12 1.396(3) .
C11 C21 1.485(4) .
C12 C13 1.380(4) .
C13 C14 1.370(4) .
C14 C15 1.394(3) .
C15 C16 1.493(4) .
C21 C22 1.386(3) .
C22 C23 1.382(4) .
C23 C24 1.368(4) .
C24 C25 1.391(4) .
C25 C26 1.492(4) .
